data_1540880
loop_
_publ_author_name
'Saegebarth, M.E.'
'Simon, A.'

_publ_section_title
;
 Nb6 Cl12-x I2+x (x < 2) - ein neues Niobhalogenid
;
_journal_name_full 'Zeitschrift fuer Anorganische und Allgemeine Chemie'
_journal_page_first 119
_journal_page_last 128
_journal_volume 587
_journal_year 1990
_chemical_formula_sum 'Cl12 I2 Nb6'
_chemical_name_systematic 'Nb6 Cl12 I2'
_space_group_IT_number 205
_symmetry_space_group_name_Hall '-P 2ac 2ab 3'
_symmetry_space_group_name_H-M 'P a -3'
_cell_angle_alpha 90
_cell_angle_beta 90
_cell_angle_gamma 90
_cell_formula_units_Z 4
_cell_length_a 12.578
_cell_length_b 12.578
_cell_length_c 12.578
_cell_volume 1989.916
_citation_journal_id_ASTM ZAACAB
_cod_data_source_file Saegebarth_ZAACAB_1990_1216.cif
_cod_data_source_block Cl12I2Nb6
_cod_database_code 1540880

loop_
_symmetry_equiv_pos_as_xyz
x,y,z
-x+1/2,-y,z+1/2
x+1/2,-y+1/2,-z
-x,y+1/2,-z+1/2
z,x,y
-z+1/2,-x,y+1/2
z+1/2,-x+1/2,-y
-z,x+1/2,-y+1/2
y,z,x
y+1/2,-z+1/2,-x
-y,z+1/2,-x+1/2
-y+1/2,-z,x+1/2
-x,-y,-z
x-1/2,y,-z-1/2
-x-1/2,y-1/2,z
x,-y-1/2,z-1/2
-z,-x,-y
z-1/2,x,-y-1/2
-z-1/2,x-1/2,y
z,-x-1/2,y-1/2
-y,-z,-x
-y-1/2,z-1/2,x
y,-z-1/2,x-1/2
y-1/2,z,-x-1/2

loop_
_atom_site_label
_atom_site_type_symbol
_atom_site_fract_x
_atom_site_fract_y
_atom_site_fract_z
_atom_site_occupancy
_atom_site_U_iso_or_equiv
Nb1 Nb+2 0.56042 0.04374 0.14606 1 0.0
Cl1 Cl-1 0.62407 0.2208 0.10067 1 0.0
I1 I-1 0.12864 0.12864 0.12864 1 0.0
Cl2 Cl-1 0.74538 -0.02102 0.12012 1 0.0
